data_7009003
loop_
_publ_author_name
'Youssef, Morsy Abu'
'Escuer, Albert'
'Goher, Mohamed A. S.'
'Mautner, Franz A.'
'Vicente, Ramon'

_publ_section_title
;
 Structure and magnetic behaviour of
 [{Mn2(3-Et,4-Mepy)6(\m1,1-N3)2(\m1,3-N3)}n][PF6]n and
 [{Mn2(3-ampy)4(\m1,1-N3)2(\m1,3-N3)(N3)(H2O)&#x00B7; 4H2O}n], two
 alternating ferro--antiferromagnetic one-dimensional compounds
;
_journal_issue 3
_journal_name_full 'Journal of the Chemical Society, Dalton Transactions'
_journal_page_first 413
_journal_paper_doi 10.1039/a907835e
_journal_year 2000
_chemical_formula_sum 'C20 H34 Mn2 N20 O5'
_chemical_formula_weight 744.56
_chemical_name_common '[Mn2(3-aminopyridine)4(N3)4(H2O)](H2O)4'
_chemical_name_systematic
; 
 ? 
;
_space_group_IT_number 15
_symmetry_cell_setting monoclinic
_symmetry_space_group_name_Hall '-C 2yc'
_symmetry_space_group_name_H-M 'C 1 2/c 1'
_atom_sites_solution_hydrogens geom
_atom_sites_solution_primary direct
_atom_sites_solution_secondary difmap
_audit_creation_method SHELXL
_cell_angle_alpha 90.00
_cell_angle_beta 106.64(2)
_cell_angle_gamma 90.00
_cell_formula_units_Z 4
_cell_length_a 16.881(6)
_cell_length_b 12.913(3)
_cell_length_c 15.741(5)
_cell_measurement_reflns_used 48
_cell_measurement_temperature 298(2)
_cell_measurement_theta_max 15.3
_cell_measurement_theta_min 7.2
_cell_volume 3287.6(18)
_computing_molecular_graphics 'SHELXTL/PC v.5.03 (Siemens Ind. Aut.)'
_computing_publication_material 'SHELXTL/PC v.5.03 (Siemens Ind. Aut.)'
_computing_structure_refinement 'SHELXL-93 (Sheldrick, 1993)'
_computing_structure_solution 'SHELXS-86 (Sheldrick, 1990)'
_diffrn_ambient_temperature 293(2)
_diffrn_measurement_device 'mod. STOE 4-circle diffractometer'
_diffrn_measurement_method 'Omega-scan; delta Omega: 1.25 deg.'
_diffrn_radiation_monochromator graphite
_diffrn_radiation_source 'fine-focus sealed tube'
_diffrn_radiation_type MoK\a
_diffrn_radiation_wavelength 0.71069
_diffrn_reflns_av_R_equivalents 0.0188
_diffrn_reflns_av_sigmaI/netI 0.0317
_diffrn_reflns_limit_h_max 19
_diffrn_reflns_limit_h_min -21
_diffrn_reflns_limit_k_max 15
_diffrn_reflns_limit_k_min -13
_diffrn_reflns_limit_l_max 19
_diffrn_reflns_limit_l_min -19
_diffrn_reflns_number 3293
_diffrn_reflns_theta_max 26.48
_diffrn_reflns_theta_min 3.07
_diffrn_standards_decay_% 6
_diffrn_standards_interval_count 100
_diffrn_standards_interval_time '1 h'
_diffrn_standards_number '3  (1 1 -3; -1 -3 2; 0 -4 0)'
_exptl_absorpt_coefficient_mu 0.833
_exptl_absorpt_correction_T_max 1.000
_exptl_absorpt_correction_T_min 0.701
_exptl_absorpt_correction_type DIFABS
_exptl_crystal_colour yellow
_exptl_crystal_density_diffrn 1.504
_exptl_crystal_density_meas 1.49(3)
_exptl_crystal_density_method 'suspension method'
_exptl_crystal_description irregular
_exptl_crystal_F_000 1536
_exptl_crystal_size_max 0.50
_exptl_crystal_size_mid 0.18
_exptl_crystal_size_min 0.16
_refine_diff_density_max 0.287
_refine_diff_density_min -0.281
_refine_diff_density_rms 0.045
_refine_ls_extinction_method none
_refine_ls_goodness_of_fit_all 1.084
_refine_ls_goodness_of_fit_obs 1.078
_refine_ls_hydrogen_treatment mixed
_refine_ls_matrix_type full
_refine_ls_number_parameters 283
_refine_ls_number_reflns 2665
_refine_ls_number_restraints 19
_refine_ls_restrained_S_all 1.095
_refine_ls_restrained_S_obs 1.075
_refine_ls_R_factor_all 0.0485
_refine_ls_R_factor_obs 0.0373
_refine_ls_shift/esd_max 0.454
_refine_ls_shift/esd_mean 0.031
_refine_ls_structure_factor_coef Fsqd
_refine_ls_weighting_details 'w=1/[\s^2^(Fo^2^)+(0.0281P)^2^+4.3217P] where P=(Fo^2^+2Fc^2^)/3'
_refine_ls_weighting_scheme calc
_refine_ls_wR_factor_all 0.0875
_refine_ls_wR_factor_obs 0.0782
_reflns_number_observed 2255
_reflns_number_total 2670
_reflns_observed_criterion >2sigma(I)
_cod_data_source_file a907835e.txt
_cod_data_source_block alex1d
_cod_depositor_comments
;
The following automatic conversions were performed:
'_symmetry_cell_setting' value 'Monoclinic' changed to 'monoclinic'
according to '/home/saulius/struct/CIF-dictionaries/cif_core.dic'
dictionary named 'cif_core.dic' version 2.4.1 from 2010-06-29.

Automatic conversion script
Id: cif_fix_enum 1527 2010-12-29 10:47:43Z saulius 

The following automatic conversions were performed:

'_refine_ls_weighting_scheme' value 'calc
w=1/[\s^2^(Fo^2^)+(0.0281P)^2^+4.3217P] where P=(Fo^2^+2Fc^2^)/3' was
changed to 'calc'. New tag '_refine_ls_weighting_details' was
created. The value of the new tag was set to
'w=1/[\s^2^(Fo^2^)+(0.0281P)^2^+4.3217P] where P=(Fo^2^+2Fc^2^)/3'.

Automatic conversion script
Id: cif_fix_values 3143 2015-03-26 13:38:13Z robertas 
;
_cod_original_cell_volume 3287.6(17)
_cod_original_sg_symbol_H-M C2/c
_cod_database_code 7009003

loop_
_symmetry_equiv_pos_as_xyz
'x, y, z'
'-x, y, -z+1/2'
'x+1/2, y+1/2, z'
'-x+1/2, y+1/2, -z+1/2'
'-x, -y, -z'
'x, -y, z-1/2'
'-x+1/2, -y+1/2, -z'
'x+1/2, -y+1/2, z-1/2'

loop_
_atom_site_aniso_label
_atom_site_aniso_U_11
_atom_site_aniso_U_22
_atom_site_aniso_U_33
_atom_site_aniso_U_23
_atom_site_aniso_U_13
_atom_site_aniso_U_12
Mn1 0.03154(13) 0.0331(2) 0.03103(13) 0.00078(13) 0.00922(10) 0.00087(12)
N1 0.0354(7) 0.0413(10) 0.0444(9) 0.0039(8) 0.0129(7) 0.0039(7)
C1 0.0352(9) 0.0402(12) 0.0388(10) 0.0059(9) 0.0097(8) 0.0019(9)
C2 0.0389(10) 0.0439(12) 0.0403(10) 0.0127(10) 0.0075(8) -0.0040(9)
C3 0.0308(9) 0.061(2) 0.0677(14) 0.0122(13) 0.0115(10) 0.0025(10)
C4 0.0420(10) 0.0544(15) 0.0780(15) 0.0042(13) 0.0253(10) 0.0120(11)
C5 0.0422(10) 0.0424(13) 0.0589(12) -0.0008(11) 0.0167(9) 0.0048(10)
N2 0.0448(10) 0.0659(14) 0.0479(10) 0.0028(10) 0.0040(9) -0.0109(10)
N3 0.0361(8) 0.0362(10) 0.0336(8) 0.0029(7) 0.0077(7) -0.0027(7)
C6 0.0352(9) 0.0369(12) 0.0365(10) -0.0015(9) 0.0048(8) -0.0011(8)
C7 0.0353(9) 0.0321(11) 0.0405(10) 0.0092(9) 0.0065(8) 0.0011(8)
C8 0.0371(10) 0.0385(12) 0.0449(12) 0.0035(10) -0.0038(9) -0.0063(9)
C9 0.0565(12) 0.0354(12) 0.0405(11) -0.0026(10) 0.0015(10) -0.0045(10)
C10 0.0477(10) 0.0382(12) 0.0371(10) -0.0005(9) 0.0113(9) 0.0029(9)
N4 0.0354(8) 0.0542(12) 0.0528(10) -0.0003(9) 0.0094(8) 0.0008(8)
N11 0.0423(8) 0.0370(10) 0.0380(8) 0.0013(8) 0.0189(7) 0.0045(7)
N12 0.0465(8) 0.0323(10) 0.0436(9) -0.0004(8) 0.0187(7) -0.0010(7)
N13 0.0922(12) 0.0583(14) 0.0879(12) -0.0116(11) 0.0611(10) 0.0056(11)
N21 0.0443(9) 0.0605(12) 0.0317(8) 0.0020(8) 0.0107(7) -0.0053(9)
N22 0.0341(10) 0.0337(13) 0.0354(11) 0.000 0.0127(9) 0.000
N31 0.040(2) 0.022(2) 0.025(2) -0.0053(14) 0.0114(13) 0.0043(14)
N32 0.037(2) 0.052(2) 0.064(2) -0.018(2) 0.014(2) -0.004(2)
N33 0.098(3) 0.102(4) 0.049(2) 0.044(3) 0.010(2) 0.049(3)
O3 0.090(3) 0.057(3) 0.062(3) 0.014(2) 0.024(2) 0.002(2)
O4 0.071(2) 0.082(3) 0.043(2) 0.010(2) 0.005(2) 0.020(2)
O1 0.102(2) 0.075(2) 0.105(2) 0.000 0.006(2) 0.000
O2 0.153(2) 0.117(2) 0.0909(14) 0.0322(13) 0.0502(14) 0.063(2)

loop_
_atom_site_label
_atom_site_type_symbol
_atom_site_fract_x
_atom_site_fract_y
_atom_site_fract_z
_atom_site_U_iso_or_equiv
_atom_site_thermal_displace_type
_atom_site_occupancy
_atom_site_calc_flag
_atom_site_refinement_flags
_atom_site_disorder_group
Mn1 Mn 0.00813(2) 0.11487(2) 0.44828(2) 0.03184(7) Uani 1 d . .
N1 N -0.12854(9) 0.10961(13) 0.37321(11) 0.0401(4) Uani 1 d . .
C1 C -0.15712(11) 0.0436(2) 0.30702(12) 0.0382(5) Uani 1 d . .
H1 H -0.11912(11) 0.0048(2) 0.28774(12) 0.046 Uiso 1 calc R .
C2 C -0.24073(12) 0.0290(2) 0.26485(13) 0.0418(5) Uani 1 d . .
C3 C -0.29609(12) 0.0870(2) 0.2943(2) 0.0538(7) Uani 1 d . .
H3 H -0.35264(12) 0.0792(2) 0.2684(2) 0.065 Uiso 1 calc R .
C4 C -0.26728(13) 0.1560(2) 0.3620(2) 0.0564(7) Uani 1 d . .
H4 H -0.30410(13) 0.1959(2) 0.3822(2) 0.068 Uiso 1 calc R .
C5 C -0.18349(12) 0.1661(2) 0.40009(15) 0.0474(6) Uani 1 d . .
H5 H -0.16438(12) 0.2135(2) 0.44586(15) 0.057 Uiso 1 calc R .
N2 N -0.26664(11) -0.0390(2) 0.19372(12) 0.0548(6) Uani 1 d D .
N3 N 0.14225(9) 0.13188(13) 0.52580(10) 0.0358(4) Uani 1 d . .
C6 C 0.20100(11) 0.0928(2) 0.49364(13) 0.0373(5) Uani 1 d . .
H6 H 0.18477(11) 0.0525(2) 0.44265(13) 0.045 Uiso 1 calc R .
C7 C 0.28464(11) 0.1090(2) 0.53189(13) 0.0369(5) Uani 1 d . .
C8 C 0.30790(12) 0.1705(2) 0.60650(13) 0.0434(6) Uani 1 d . .
H8 H 0.36346(12) 0.1843(2) 0.63365(13) 0.052 Uiso 1 calc R .
C9 C 0.24817(13) 0.2109(2) 0.64018(14) 0.0467(6) Uani 1 d . .
H9 H 0.26292(13) 0.2524(2) 0.69055(14) 0.056 Uiso 1 calc R .
C10 C 0.16648(13) 0.1899(2) 0.59918(13) 0.0412(5) Uani 1 d . .
H10 H 0.12654(13) 0.2169(2) 0.62319(13) 0.049 Uiso 1 calc R .
N4 N 0.34313(10) 0.0638(2) 0.49588(12) 0.0482(5) Uani 1 d D .
N11 N -0.02158(9) 0.05903(13) 0.56857(10) 0.0375(4) Uani 1 d . .
N12 N -0.05998(10) 0.09557(13) 0.61313(11) 0.0396(4) Uani 1 d . .
N13 N -0.09713(13) 0.1297(2) 0.65723(14) 0.0721(6) Uani 1 d . .
N21 N 0.03911(10) 0.14051(15) 0.32411(10) 0.0456(5) Uani 1 d . .
N22 N 0.0000 0.1405(2) 0.2500 0.0338(6) Uani 1 d S .
N31 N -0.0035(2) 0.2874(3) 0.4562(2) 0.0287(9) Uani 0.50 d P 1
N32 N -0.0294(2) 0.3326(3) 0.3889(3) 0.0510(11) Uani 0.50 d P 1
N33 N -0.0462(3) 0.3831(5) 0.3276(3) 0.085(2) Uani 0.50 d P 1
O3 O -0.0053(3) 0.2811(4) 0.4668(3) 0.069(2) Uani 0.50 d PD 2
O4 O -0.0453(3) 0.4084(4) 0.3107(3) 0.0677(14) Uani 0.50 d PD 2
H43 H -0.0219(13) 0.4053(23) 0.2717(11) 0.080(9) Uiso 0.50 d PD 2
H44 H -0.0265(22) 0.4594(15) 0.3416(15) 0.080(9) Uiso 0.50 d PD 2
H41 H -0.0116(20) 0.3087(25) 0.5119(9) 0.080(9) Uiso 0.50 d PD 2
H42 H -0.0168(32) 0.3235(18) 0.4269(11) 0.080(9) Uiso 0.50 d PD 2
O1 O 0.0000 0.3234(2) 0.7500 0.0989(11) Uani 1 d SD .
O2 O -0.0444(2) 0.4049(2) 0.58516(15) 0.1172(9) Uani 1 d D .
HN4A H 0.3868(9) 0.1033(14) 0.5026(15) 0.064(4) Uiso 1 d D .
HN2A H -0.3148(8) -0.0659(17) 0.1932(14) 0.064(4) Uiso 1 d D .
HN4B H 0.3232(13) 0.0351(16) 0.4415(9) 0.064(4) Uiso 1 d D .
HN2B H -0.2282(9) -0.0797(15) 0.1848(14) 0.064(4) Uiso 1 d D .
H21 H -0.0815(14) 0.3644(21) 0.5554(18) 0.067(8) Uiso 0.50 d PD .
H22 H -0.0235(21) 0.3758(23) 0.6338(12) 0.067(8) Uiso 0.50 d PD .
H23 H -0.0126(10) 0.3913(28) 0.5552(15) 0.067(8) Uiso 0.50 d PD .
H24 H -0.0797(13) 0.4471(19) 0.5562(21) 0.067(8) Uiso 0.50 d PD .
H11 H 0.0000 0.2598(11) 0.7500 0.240(29) Uiso 1 d SD .
H12 H -0.0497(11) 0.3089(73) 0.7320(134) 0.240(29) Uiso 0.25 d PD .
H13 H 0.0056(88) 0.3644(28) 0.7915(23) 0.240(29) Uiso 0.25 d PD .

loop_
_atom_type_symbol
_atom_type_description
_atom_type_scat_dispersion_real
_atom_type_scat_dispersion_imag
_atom_type_scat_source
C C 0.0033 0.0016 'International Tables Vol C Tables 4.2.6.8 and 6.1.1.4'
H H 0.0000 0.0000 'International Tables Vol C Tables 4.2.6.8 and 6.1.1.4'
N N 0.0061 0.0033 'International Tables Vol C Tables 4.2.6.8 and 6.1.1.4'
Mn Mn 0.3368 0.7283 'International Tables Vol C Tables 4.2.6.8 and 6.1.1.4'
O O 0.0106 0.0060 'International Tables Vol C Tables 4.2.6.8 and 6.1.1.4'

loop_
_geom_angle_atom_site_label_1
_geom_angle_atom_site_label_2
_geom_angle_atom_site_label_3
_geom_angle
_geom_angle_site_symmetry_1
_geom_angle_site_symmetry_3
_geom_angle_publ_flag
N21 Mn1 O3 91.78(14) . . yes
N21 Mn1 N11 169.70(7) . . yes
O3 Mn1 N11 98.52(14) . . yes
N21 Mn1 N31 86.92(11) . . yes
N11 Mn1 N31 103.37(10) . . yes
N21 Mn1 N3 90.51(6) . . yes
O3 Mn1 N3 87.61(13) . . yes
N11 Mn1 N3 90.41(6) . . yes
N31 Mn1 N3 87.91(9) . . yes
N21 Mn1 N1 90.39(7) . . yes
O3 Mn1 N1 88.30(13) . . yes
N11 Mn1 N1 89.43(6) . . yes
N31 Mn1 N1 88.08(9) . . yes
N3 Mn1 N1 175.84(6) . . yes
N21 Mn1 N11 89.31(7) . 5_556 yes
O3 Mn1 N11 178.91(13) . 5_556 yes
N11 Mn1 N11 80.40(6) . 5_556 yes
N31 Mn1 N11 176.22(10) . 5_556 yes
N3 Mn1 N11 92.35(6) . 5_556 yes
N1 Mn1 N11 91.73(6) . 5_556 yes
C1 N1 C5 118.0(2) . . ?
C1 N1 Mn1 120.97(13) . . ?
C5 N1 Mn1 120.74(13) . . ?
N1 C1 C2 123.6(2) . . ?
N1 C1 H1 118.20(11) . . ?
C2 C1 H1 118.20(13) . . ?
C3 C2 C1 117.4(2) . . ?
C3 C2 N2 121.8(2) . . ?
C1 C2 N2 120.8(2) . . ?
C4 C3 C2 119.5(2) . . ?
C4 C3 H3 120.25(13) . . ?
C2 C3 H3 120.25(12) . . ?
C3 C4 C5 119.5(2) . . ?
C3 C4 H4 120.23(13) . . ?
C5 C4 H4 120.23(15) . . ?
N1 C5 C4 122.0(2) . . ?
N1 C5 H5 119.01(11) . . ?
C4 C5 H5 119.01(15) . . ?
C2 N2 HN2A 109.4(15) . . ?
C2 N2 HN2B 115.5(12) . . ?
HN2A N2 HN2B 119.0(20) . . ?
C6 N3 C10 117.5(2) . . ?
C6 N3 Mn1 119.87(12) . . ?
C10 N3 Mn1 122.19(13) . . ?
N3 C6 C7 123.7(2) . . ?
N3 C6 H6 118.15(10) . . ?
C7 C6 H6 118.15(12) . . ?
C8 C7 C6 117.6(2) . . ?
C8 C7 N4 121.6(2) . . ?
C6 C7 N4 120.8(2) . . ?
C9 C8 C7 119.2(2) . . ?
C9 C8 H8 120.40(12) . . ?
C7 C8 H8 120.40(12) . . ?
C8 C9 C10 119.6(2) . . ?
C8 C9 H9 120.18(12) . . ?
C10 C9 H9 120.18(13) . . ?
N3 C10 C9 122.3(2) . . ?
N3 C10 H10 118.86(11) . . ?
C9 C10 H10 118.86(13) . . ?
C7 N4 HN4A 112.0(14) . . ?
C7 N4 HN4B 116.1(14) . . ?
HN4A N4 HN4B 115.1(21) . . ?
N12 N11 Mn1 132.47(14) . . yes
N12 N11 Mn1 123.52(14) . 5_556 yes
Mn1 N11 Mn1 99.60(6) . 5_556 yes
N13 N12 N11 178.9(2) . . yes
N22 N21 Mn1 133.07(12) . . yes
N21 N22 N21 180.0(3) 2 . yes
N32 N31 Mn1 117.3(3) . . yes
Mn1 N31 H41 111.7(19) . . ?
Mn1 N31 H42 133.9(22) . . ?
H41 N31 H42 109.3(29) . . ?
N33 N32 N31 172.0(5) . . yes
H43 N33 H44 75.9(17) . . ?
Mn1 O3 H41 125.5(22) . . ?
Mn1 O3 H42 124.6(18) . . ?
H41 O3 H42 108.2(25) . . ?
H43 O4 H44 107.1(25) . . ?
H11 O1 H12 76.9(66) . . ?
H11 O1 H13 130.0(32) . . ?
H12 O1 H13 106.9(100) . . ?
H21 O2 H22 106.3(27) . . ?
H21 O2 H23 92.9(29) . . ?
H22 O2 H23 104.6(32) . . ?
H21 O2 H24 78.6(27) . . ?
H22 O2 H24 147.1(35) . . ?
H23 O2 H24 107.6(27) . . ?

loop_
_geom_bond_atom_site_label_1
_geom_bond_atom_site_label_2
_geom_bond_distance
_geom_bond_site_symmetry_2
_geom_bond_publ_flag
Mn1 N21 2.188(2) . yes
Mn1 O3 2.187(5) . yes
Mn1 N11 2.214(2) . yes
Mn1 N31 2.243(4) . yes
Mn1 N3 2.254(2) . yes
Mn1 N1 2.272(2) . yes
Mn1 N11 2.280(2) 5_556 yes
N1 C1 1.326(3) . ?
N1 C5 1.340(3) . ?
C1 C2 1.390(3) . ?
C1 H1 0.93 . ?
C2 C3 1.377(3) . ?
C2 N2 1.391(3) . ?
C3 C4 1.367(3) . ?
C3 H3 0.93 . ?
C4 C5 1.375(3) . ?
C4 H4 0.93 . ?
C5 H5 0.93 . ?
N2 HN2A 0.882(14) . ?
N2 HN2B 0.878(14) . ?
N3 C6 1.335(3) . ?
N3 C10 1.339(2) . ?
C6 C7 1.383(3) . ?
C6 H6 0.93 . ?
C7 C8 1.379(3) . ?
C7 N4 1.399(3) . ?
C8 C9 1.370(3) . ?
C8 H8 0.93 . ?
C9 C10 1.372(3) . ?
C9 H9 0.93 . ?
C10 H10 0.93 . ?
N4 HN4A 0.877(14) . ?
N4 HN4B 0.904(13) . ?
N11 N12 1.181(2) . ?
N11 Mn1 2.280(2) 5_556 ?
N12 N13 1.148(3) . ?
N21 N22 1.164(2) . ?
N22 N21 1.164(2) 2 ?
N31 N32 1.179(5) . ?
N31 H41 0.97(2) . ?
N31 H42 0.65(2) . ?
N32 N33 1.131(6) . ?
N32 H42 0.59(2) . ?
N33 H43 1.11(2) . ?
N33 H44 1.04(2) . ?
O3 H41 0.83(2) . ?
O3 H42 0.81(2) . ?
O4 H43 0.82(2) . ?
O4 H44 0.83(2) . ?
O1 H11 0.821(15) . ?
O1 H12 0.83(2) . ?
O1 H13 0.83(2) . ?
O2 H21 0.85(2) . ?
O2 H22 0.84(2) . ?
O2 H23 0.83(2) . ?
O2 H24 0.84(2) . ?

loop_
_geom_torsion_atom_site_label_1
_geom_torsion_atom_site_label_2
_geom_torsion_atom_site_label_3
_geom_torsion_atom_site_label_4
_geom_torsion
_geom_torsion_site_symmetry_1
_geom_torsion_site_symmetry_2
_geom_torsion_site_symmetry_3
_geom_torsion_site_symmetry_4
_geom_torsion_publ_flag
N21 Mn1 N1 C1 55.8(2) . . . . ?
O3 Mn1 N1 C1 147.6(2) . . . . ?
N11 Mn1 N1 C1 -113.9(2) . . . . ?
N31 Mn1 N1 C1 142.7(2) . . . . ?
N3 Mn1 N1 C1 158.2(8) . . . . ?
N11 Mn1 N1 C1 -33.5(2) 5_556 . . . ?
N21 Mn1 N1 C5 -130.7(2) . . . . ?
O3 Mn1 N1 C5 -38.9(2) . . . . ?
N11 Mn1 N1 C5 59.6(2) . . . . ?
N31 Mn1 N1 C5 -43.8(2) . . . . ?
N3 Mn1 N1 C5 -28.3(9) . . . . ?
N11 Mn1 N1 C5 140.0(2) 5_556 . . . ?
C5 N1 C1 C2 -0.7(3) . . . . ?
Mn1 N1 C1 C2 172.9(2) . . . . ?
N1 C1 C2 C3 0.0(3) . . . . ?
N1 C1 C2 N2 177.8(2) . . . . ?
C1 C2 C3 C4 0.7(3) . . . . ?
N2 C2 C3 C4 -177.2(2) . . . . ?
C2 C3 C4 C5 -0.5(4) . . . . ?
C1 N1 C5 C4 0.9(3) . . . . ?
Mn1 N1 C5 C4 -172.8(2) . . . . ?
C3 C4 C5 N1 -0.4(4) . . . . ?
N21 Mn1 N3 C6 -38.4(2) . . . . ?
O3 Mn1 N3 C6 -130.2(2) . . . . ?
N11 Mn1 N3 C6 131.3(2) . . . . ?
N31 Mn1 N3 C6 -125.3(2) . . . . ?
N1 Mn1 N3 C6 -140.8(8) . . . . ?
N11 Mn1 N3 C6 50.9(2) 5_556 . . . ?
N21 Mn1 N3 C10 134.1(2) . . . . ?
O3 Mn1 N3 C10 42.4(2) . . . . ?
N11 Mn1 N3 C10 -56.2(2) . . . . ?
N31 Mn1 N3 C10 47.2(2) . . . . ?
N1 Mn1 N3 C10 31.7(9) . . . . ?
N11 Mn1 N3 C10 -136.6(2) 5_556 . . . ?
C10 N3 C6 C7 0.1(3) . . . . ?
Mn1 N3 C6 C7 173.0(2) . . . . ?
N3 C6 C7 C8 -1.2(3) . . . . ?
N3 C6 C7 N4 178.6(2) . . . . ?
C6 C7 C8 C9 1.2(3) . . . . ?
N4 C7 C8 C9 -178.6(2) . . . . ?
C7 C8 C9 C10 -0.1(3) . . . . ?
C6 N3 C10 C9 1.0(3) . . . . ?
Mn1 N3 C10 C9 -171.7(2) . . . . ?
C8 C9 C10 N3 -1.0(3) . . . . ?
N21 Mn1 N11 N12 -153.3(3) . . . . ?
O3 Mn1 N11 N12 24.0(2) . . . . ?
N31 Mn1 N11 N12 23.7(2) . . . . ?
N3 Mn1 N11 N12 111.6(2) . . . . ?
N1 Mn1 N11 N12 -64.2(2) . . . . ?
N11 Mn1 N11 N12 -156.1(2) 5_556 . . . ?
N21 Mn1 N11 Mn1 2.8(3) . . . 5_556 ?
O3 Mn1 N11 Mn1 -179.96(13) . . . 5_556 ?
N31 Mn1 N11 Mn1 179.74(9) . . . 5_556 ?
N3 Mn1 N11 Mn1 -92.31(6) . . . 5_556 ?
N1 Mn1 N11 Mn1 91.85(6) . . . 5_556 ?
N11 Mn1 N11 Mn1 0.0 5_556 . . 5_556 ?
Mn1 N11 N12 N13 175.8(1000) . . . . ?
Mn1 N11 N12 N13 24.4(108) 5_556 . . . ?
O3 Mn1 N21 N22 -94.9(3) . . . . ?
N11 Mn1 N21 N22 82.4(4) . . . . ?
N31 Mn1 N21 N22 -94.6(2) . . . . ?
N3 Mn1 N21 N22 177.5(2) . . . . ?
N1 Mn1 N21 N22 -6.6(2) . . . . ?
N11 Mn1 N21 N22 85.2(2) 5_556 . . . ?
Mn1 N21 N22 N21 101.5(1000) . . . 2 ?
N21 Mn1 N31 N32 34.5(3) . . . . ?
O3 Mn1 N31 N32 -148.5(22) . . . . ?
N11 Mn1 N31 N32 -145.0(3) . . . . ?
N3 Mn1 N31 N32 125.1(3) . . . . ?
N1 Mn1 N31 N32 -56.0(3) . . . . ?
N11 Mn1 N31 N32 31.2(16) 5_556 . . . ?
Mn1 N31 N32 N33 -127.5(37) . . . . ?
